data_7118331
loop_
_publ_author_name
'Gao, Qian'
'Hao, Wen-Juan'
'Liu, Feng'
'Tu, Shu-Jiang'
'Wang, Shu-Liang'
'Li, Guigen'
'Jiang, Bo'

_publ_section_title
;
 Unexpected isocyanide-based three-component bicyclization for the
 stereoselective synthesis of densely functionalized
 pyrano[3,4-c]pyrroles.
;
_journal_issue 5
_journal_name_full 'Chemical communications (Cambridge, England)'
_journal_page_first 900
_journal_page_last 903
_journal_paper_doi 10.1039/c5cc08071a
_journal_volume 52
_journal_year 2016
_chemical_formula_sum 'C21 H23 N O7'
_chemical_formula_weight 401.40
_chemical_name_systematic
; 
 ? 
;
_space_group_IT_number 2
_symmetry_cell_setting monoclinic
_symmetry_space_group_name_Hall '-P 1'
_symmetry_space_group_name_H-M 'P -1'
_atom_sites_solution_hydrogens geom
_atom_sites_solution_primary direct
_atom_sites_solution_secondary difmap
_audit_creation_method SHELXL-97
_audit_update_record
;
2015-09-18 deposited with the CCDC.
2015-11-06 downloaded from the CCDC.
;
_cell_angle_alpha 91.924(2)
_cell_angle_beta 104.975(2)
_cell_angle_gamma 108.523(2)
_cell_formula_units_Z 2
_cell_length_a 8.6216(13)
_cell_length_b 9.7362(15)
_cell_length_c 13.104(2)
_cell_measurement_temperature 296(2)
_cell_measurement_theta_max 28.540
_cell_volume 999.5(3)
_computing_structure_refinement 'SHELXL-97 (Sheldrick, 1997)'
_computing_structure_solution 'SHELXS-97 (Sheldrick, 1990)'
_diffrn_ambient_temperature 296(2)
_diffrn_measured_fraction_theta_full 0.965
_diffrn_measured_fraction_theta_max 0.965
_diffrn_measurement_device_type 'CCD area detector'
_diffrn_measurement_method 'phi and omega scans'
_diffrn_radiation_monochromator graphite
_diffrn_radiation_source 'fine-focus sealed tube'
_diffrn_radiation_type MoK\a
_diffrn_radiation_wavelength 0.71073
_diffrn_reflns_av_R_equivalents 0.0114
_diffrn_reflns_av_sigmaI/netI 0.0229
_diffrn_reflns_limit_h_max 7
_diffrn_reflns_limit_h_min -11
_diffrn_reflns_limit_k_max 12
_diffrn_reflns_limit_k_min -8
_diffrn_reflns_limit_l_max 15
_diffrn_reflns_limit_l_min -17
_diffrn_reflns_number 6055
_diffrn_reflns_theta_full 28.54
_diffrn_reflns_theta_max 28.54
_diffrn_reflns_theta_min 2.22
_exptl_absorpt_coefficient_mu 0.101
_exptl_absorpt_correction_T_max 0.989
_exptl_absorpt_correction_T_min 0.978
_exptl_absorpt_correction_type multi-scan
_exptl_absorpt_process_details sadabs
_exptl_crystal_colour red
_exptl_crystal_density_diffrn 1.334
_exptl_crystal_density_method 'not measured'
_exptl_crystal_description block
_exptl_crystal_F_000 424
_exptl_crystal_size_max 0.25
_exptl_crystal_size_mid 0.18
_exptl_crystal_size_min 0.11
_refine_diff_density_max 0.276
_refine_diff_density_min -0.192
_refine_diff_density_rms 0.041
_refine_ls_extinction_method none
_refine_ls_goodness_of_fit_ref 1.030
_refine_ls_hydrogen_treatment mixed
_refine_ls_matrix_type full
_refine_ls_number_parameters 267
_refine_ls_number_reflns 4403
_refine_ls_number_restraints 0
_refine_ls_restrained_S_all 1.030
_refine_ls_R_factor_all 0.0602
_refine_ls_R_factor_gt 0.0468
_refine_ls_shift/su_max 0.008
_refine_ls_shift/su_mean 0.000
_refine_ls_structure_factor_coef Fsqd
_refine_ls_weighting_details 'calc w=1/[\s^2^(Fo^2^)+(0.0660P)^2^+0.2344P] where P=(Fo^2^+2Fc^2^)/3'
_refine_ls_weighting_scheme calc
_refine_ls_wR_factor_gt 0.1210
_refine_ls_wR_factor_ref 0.1311
_reflns_number_gt 3475
_reflns_number_total 5091
_reflns_threshold_expression >2sigma(I)
_cod_data_source_file c5cc08071a2.cif
_cod_data_source_block ab
_cod_depositor_comments
;
The following automatic conversions were performed:

'_symmetry_cell_setting' value 'Monoclinic' changed to 'monoclinic'
according to
/usr/data/users/saulius/crontab/automatic-downloads/rss-feeds/RSC/lib/dictionaries/cif_core.dic
dictionary named 'cif_core.dic' version 2.4.2 from 2011-04-26.

Automatic conversion script
Id: cif_fix_values 4268 2015-11-12 08:31:59Z antanas 
;
_cod_original_sg_symbol_H-M P-1
_cod_database_code 7118331

loop_
_symmetry_equiv_pos_as_xyz
'x, y, z'
'-x, -y, -z'

loop_
_atom_site_label
_atom_site_type_symbol
_atom_site_fract_x
_atom_site_fract_y
_atom_site_fract_z
_atom_site_U_iso_or_equiv
_atom_site_adp_type
_atom_site_occupancy
_atom_site_symmetry_multiplicity
_atom_site_calc_flag
_atom_site_refinement_flags
O1 O 0.71517(14) 0.67262(11) 0.25895(9) 0.0413(3) Uani 1 1 d .
N1 N 0.90104(16) 1.16472(12) 0.26858(9) 0.0336(3) Uani 1 1 d .
O2 O 0.59603(16) 0.74348(13) 0.41618(10) 0.0528(3) Uani 1 1 d .
O5 O 1.11405(15) 0.94031(14) 0.17695(11) 0.0545(3) Uani 1 1 d .
O6 O 1.08044(17) 1.10603(13) 0.41195(10) 0.0580(4) Uani 1 1 d .
O7 O 0.65476(17) 1.12456(13) 0.12975(11) 0.0625(4) Uani 1 1 d .
O3 O 0.66934(18) 0.97152(15) 0.37495(11) 0.0595(4) Uani 1 1 d .
C2 C 0.77837(18) 0.93368(15) 0.16225(11) 0.0321(3) Uani 1 1 d .
H2 H 0.8349 0.9373 0.1059 0.039 Uiso 1 1 calc R
C5 C 0.80634(19) 0.80708(16) 0.32742(12) 0.0361(3) Uani 1 1 d .
H5 H 0.8917 0.7897 0.3863 0.043 Uiso 1 1 calc R
C6 C 0.59197(19) 0.68501(16) 0.17121(12) 0.0361(3) Uani 1 1 d .
C16 C 1.05178(19) 0.87589(16) 0.25317(14) 0.0408(4) Uani 1 1 d .
C4 C 0.97499(19) 1.07434(16) 0.32692(12) 0.0358(3) Uani 1 1 d .
C3 C 0.90141(18) 0.91963(15) 0.26565(11) 0.0324(3) Uani 1 1 d .
C14 C 0.6838(2) 0.85344(18) 0.37441(12) 0.0400(3) Uani 1 1 d .
C7 C 0.61331(19) 0.80861(15) 0.12767(11) 0.0353(3) Uani 1 1 d .
H7 H 0.5234 0.8176 0.0743 0.042 Uiso 1 1 calc R
O4 O 1.10834(18) 0.79609(16) 0.30534(14) 0.0717(4) Uani 1 1 d .
C8 C 0.4457(2) 0.54686(16) 0.13586(13) 0.0398(3) Uani 1 1 d .
C1 C 0.7640(2) 1.08368(16) 0.18238(12) 0.0369(3) Uani 1 1 d .
C18 C 0.9317(2) 1.32130(16) 0.30950(13) 0.0431(4) Uani 1 1 d .
C9 C 0.3199(3) 0.5273(2) 0.04146(15) 0.0593(5) Uani 1 1 d .
H9 H 0.3257 0.6026 -0.0008 0.071 Uiso 1 1 calc R
C11 C 0.1761(3) 0.2831(2) 0.06854(17) 0.0620(5) Uani 1 1 d .
H11 H 0.0867 0.1949 0.0457 0.074 Uiso 1 1 calc R
C12 C 0.3004(3) 0.3013(2) 0.1620(2) 0.0711(6) Uani 1 1 d .
H12 H 0.2952 0.2247 0.2031 0.085 Uiso 1 1 calc R
C13 C 0.4343(3) 0.4325(2) 0.19646(18) 0.0609(5) Uani 1 1 d .
H13 H 0.5169 0.4436 0.2608 0.073 Uiso 1 1 calc R
C19 C 0.8131(3) 1.3190(2) 0.37733(19) 0.0715(6) Uani 1 1 d .
H19A H 0.6971 1.2721 0.3352 0.107 Uiso 1 1 calc R
H19B H 0.8289 1.4172 0.4034 0.107 Uiso 1 1 calc R
H19C H 0.8381 1.2661 0.4364 0.107 Uiso 1 1 calc R
C20 C 0.8991(3) 1.40609(19) 0.21607(16) 0.0644(6) Uani 1 1 d .
H20A H 0.9651 1.3949 0.1696 0.097 Uiso 1 1 calc R
H20B H 0.9314 1.5076 0.2417 0.097 Uiso 1 1 calc R
H20C H 0.7801 1.3695 0.1777 0.097 Uiso 1 1 calc R
C10 C 0.1850(3) 0.3968(2) 0.00899(17) 0.0682(6) Uani 1 1 d .
H10 H 0.0996 0.3863 -0.0539 0.082 Uiso 1 1 calc R
C21 C 1.1184(3) 1.3953(2) 0.37510(19) 0.0722(6) Uani 1 1 d .
H21A H 1.1400 1.3511 0.4392 0.108 Uiso 1 1 calc R
H21B H 1.1397 1.4974 0.3929 0.108 Uiso 1 1 calc R
H21C H 1.1921 1.3839 0.3342 0.108 Uiso 1 1 calc R
C17 C 1.2625(3) 0.9102(3) 0.1625(2) 0.0777(7) Uani 1 1 d .
H17A H 1.3552 0.9460 0.2266 0.117 Uiso 1 1 calc R
H17B H 1.2952 0.9579 0.1046 0.117 Uiso 1 1 calc R
H17C H 1.2350 0.8067 0.1468 0.117 Uiso 1 1 calc R
C15 C 0.4888(3) 0.7759(3) 0.47514(18) 0.0718(6) Uani 1 1 d .
H15A H 0.5572 0.8531 0.5320 0.108 Uiso 1 1 calc R
H15B H 0.4349 0.6903 0.5041 0.108 Uiso 1 1 calc R
H15C H 0.4031 0.8060 0.4284 0.108 Uiso 1 1 calc R

loop_
_atom_site_aniso_label
_atom_site_aniso_U_11
_atom_site_aniso_U_22
_atom_site_aniso_U_33
_atom_site_aniso_U_23
_atom_site_aniso_U_13
_atom_site_aniso_U_12
O1 0.0384(6) 0.0327(5) 0.0483(6) 0.0072(4) 0.0047(5) 0.0121(4)
N1 0.0351(6) 0.0308(6) 0.0343(6) 0.0022(5) 0.0078(5) 0.0124(5)
O2 0.0450(7) 0.0567(7) 0.0523(7) 0.0108(6) 0.0189(6) 0.0067(6)
O5 0.0407(7) 0.0613(8) 0.0724(8) 0.0142(6) 0.0271(6) 0.0225(6)
O6 0.0584(8) 0.0498(7) 0.0467(7) -0.0017(5) -0.0139(6) 0.0165(6)
O7 0.0552(8) 0.0469(7) 0.0725(9) 0.0076(6) -0.0126(7) 0.0245(6)
O3 0.0676(9) 0.0601(8) 0.0721(9) 0.0214(7) 0.0389(7) 0.0334(7)
C2 0.0314(7) 0.0327(7) 0.0313(7) 0.0035(5) 0.0069(6) 0.0112(6)
C5 0.0325(7) 0.0360(7) 0.0360(7) 0.0073(6) 0.0029(6) 0.0117(6)
C6 0.0326(7) 0.0359(7) 0.0390(8) 0.0008(6) 0.0089(6) 0.0121(6)
C16 0.0303(7) 0.0334(7) 0.0564(9) 0.0019(7) 0.0088(7) 0.0108(6)
C4 0.0337(7) 0.0358(7) 0.0359(7) 0.0030(6) 0.0061(6) 0.0125(6)
C3 0.0281(7) 0.0319(7) 0.0358(7) 0.0034(5) 0.0052(6) 0.0112(6)
C14 0.0337(8) 0.0485(9) 0.0320(7) 0.0071(6) 0.0043(6) 0.0100(7)
C7 0.0296(7) 0.0368(7) 0.0353(7) 0.0000(6) 0.0034(6) 0.0105(6)
O4 0.0560(8) 0.0738(9) 0.1082(12) 0.0405(9) 0.0310(8) 0.0435(8)
C8 0.0377(8) 0.0354(7) 0.0457(8) -0.0008(6) 0.0159(7) 0.0087(6)
C1 0.0369(8) 0.0346(7) 0.0378(7) 0.0062(6) 0.0061(6) 0.0138(6)
C18 0.0544(10) 0.0311(7) 0.0448(8) -0.0013(6) 0.0151(7) 0.0155(7)
C9 0.0590(12) 0.0471(10) 0.0505(10) 0.0012(8) 0.0036(9) -0.0006(9)
C11 0.0571(12) 0.0432(10) 0.0725(13) -0.0131(9) 0.0271(10) -0.0057(8)
C12 0.0677(14) 0.0408(10) 0.0934(16) 0.0137(10) 0.0233(12) 0.0022(9)
C13 0.0528(11) 0.0436(9) 0.0746(13) 0.0117(9) 0.0107(10) 0.0060(8)
C19 0.0964(17) 0.0578(12) 0.0784(14) 0.0000(10) 0.0475(13) 0.0335(12)
C20 0.1007(17) 0.0362(9) 0.0606(11) 0.0091(8) 0.0225(11) 0.0288(10)
C10 0.0619(13) 0.0585(12) 0.0561(11) -0.0077(9) 0.0045(10) -0.0062(10)
C21 0.0702(14) 0.0409(10) 0.0833(15) -0.0111(9) 0.0014(12) 0.0070(9)
C17 0.0523(12) 0.0912(16) 0.1082(19) 0.0130(14) 0.0432(13) 0.0330(12)
C15 0.0571(12) 0.0936(16) 0.0694(13) 0.0166(12) 0.0363(11) 0.0166(12)

loop_
_atom_type_symbol
_atom_type_description
_atom_type_scat_dispersion_real
_atom_type_scat_dispersion_imag
_atom_type_scat_source
C C 0.0033 0.0016 'International Tables Vol C Tables 4.2.6.8 and 6.1.1.4'
H H 0.0000 0.0000 'International Tables Vol C Tables 4.2.6.8 and 6.1.1.4'
N N 0.0061 0.0033 'International Tables Vol C Tables 4.2.6.8 and 6.1.1.4'
O O 0.0106 0.0060 'International Tables Vol C Tables 4.2.6.8 and 6.1.1.4'

loop_
_geom_angle_atom_site_label_1
_geom_angle_atom_site_label_2
_geom_angle_atom_site_label_3
_geom_angle
C6 O1 C5 112.88(11)
C4 N1 C1 110.80(12)
C4 N1 C18 123.63(12)
C1 N1 C18 123.52(12)
C14 O2 C15 116.31(15)
C16 O5 C17 115.52(15)
C7 C2 C1 115.81(12)
C7 C2 C3 114.02(12)
C1 C2 C3 104.03(11)
O1 C5 C14 109.29(12)
O1 C5 C3 109.02(12)
C14 C5 C3 114.80(12)
C7 C6 O1 121.06(13)
C7 C6 C8 127.44(14)
O1 C6 C8 111.49(13)
O4 C16 O5 123.76(16)
O4 C16 C3 124.63(16)
O5 C16 C3 111.60(13)
O6 C4 N1 127.63(14)
O6 C4 C3 122.95(13)
N1 C4 C3 109.42(12)
C2 C3 C16 115.85(12)
C2 C3 C5 110.66(11)
C16 C3 C5 107.01(12)
C2 C3 C4 103.96(11)
C16 C3 C4 107.48(12)
C5 C3 C4 111.92(12)
O3 C14 O2 124.67(16)
O3 C14 C5 125.47(15)
O2 C14 C5 109.86(14)
C6 C7 C2 121.73(13)
C9 C8 C13 118.28(16)
C9 C8 C6 121.44(15)
C13 C8 C6 120.27(15)
O7 C1 N1 126.68(14)
O7 C1 C2 124.67(14)
N1 C1 C2 108.62(12)
C19 C18 C20 111.41(17)
C19 C18 N1 107.89(14)
C20 C18 N1 109.45(13)
C19 C18 C21 110.55(17)
C20 C18 C21 107.26(17)
N1 C18 C21 110.30(14)
C8 C9 C10 120.68(18)
C12 C11 C10 119.04(17)
C11 C12 C13 120.8(2)
C8 C13 C12 120.5(2)
C11 C10 C9 120.7(2)

loop_
_geom_bond_atom_site_label_1
_geom_bond_atom_site_label_2
_geom_bond_distance
O1 C6 1.3872(18)
O1 C5 1.4280(18)
N1 C4 1.3839(19)
N1 C1 1.3973(19)
N1 C18 1.5157(18)
O2 C14 1.3253(19)
O2 C15 1.446(2)
O5 C16 1.336(2)
O5 C17 1.456(2)
O6 C4 1.1993(18)
O7 C1 1.2008(19)
O3 C14 1.195(2)
C2 C7 1.497(2)
C2 C1 1.524(2)
C2 C3 1.5302(19)
C5 C14 1.523(2)
C5 C3 1.536(2)
C6 C7 1.329(2)
C6 C8 1.481(2)
C16 O4 1.189(2)
C16 C3 1.531(2)
C4 C3 1.538(2)
C8 C9 1.380(2)
C8 C13 1.382(2)
C18 C19 1.514(3)
C18 C20 1.516(2)
C18 C21 1.534(3)
C9 C10 1.384(3)
C11 C12 1.367(3)
C11 C10 1.369(3)
C12 C13 1.386(3)
